data_7157773
loop_
_publ_author_name
'Yang, Shuang'
'Chen, Yuhang'
'Yuan, Zidan'
'Bu, Feiyu'
'Jiang, Cheng'
'Ding, Zhenhua'

_publ_section_title
;
 Divergent synthesis of oxazolidines and morpholines <i>via</i>
 PhI(OAc)<sub>2</sub>-mediated difunctionalization of alkenes.
;
_journal_issue 48
_journal_name_full 'Organic &amp; biomolecular chemistry'
_journal_page_first 9873
_journal_page_last 9882
_journal_paper_doi 10.1039/d0ob01987a
_journal_volume 18
_journal_year 2020
_chemical_absolute_configuration rm
_chemical_formula_moiety 'C17 H19 N O3 S'
_chemical_formula_sum 'C17 H19 N O3 S'
_chemical_formula_weight 317.39
_space_group_crystal_system triclinic
_space_group_IT_number 1
_space_group_name_Hall 'P 1'
_space_group_name_H-M_alt 'P 1'
_atom_sites_solution_hydrogens geom
_atom_sites_solution_primary dual
_audit_creation_date 2019-07-26
_audit_creation_method
;
Olex2 1.2
(compiled 2018.05.29 svn.r3508 for OlexSys, GUI svn.r5506)
;
_audit_update_record
;
2019-11-20 deposited with the CCDC.	2020-11-23 downloaded from the CCDC.
;
_cell_angle_alpha 109.210(3)
_cell_angle_beta 90.208(3)
_cell_angle_gamma 103.829(2)
_cell_formula_units_Z 1
_cell_length_a 5.9286(5)
_cell_length_b 8.2863(7)
_cell_length_c 8.6201(8)
_cell_measurement_reflns_used 1482
_cell_measurement_temperature 170
_cell_measurement_theta_max 24.144
_cell_measurement_theta_min 2.512
_cell_volume 386.74(6)
_computing_cell_refinement 'SAINT V8.38A (?, 2016)'
_computing_data_reduction 'SAINT V8.38A (?, 2016)'
_computing_molecular_graphics 'Olex2 (Dolomanov et al., 2009)'
_computing_publication_material 'Olex2 (Dolomanov et al., 2009)'
_computing_structure_refinement 'ShelXL (Sheldrick, 2015)'
_computing_structure_solution 'ShelXT (Sheldrick, 2015)'
_diffrn_ambient_temperature 170.0
_diffrn_measured_fraction_theta_full 0.997
_diffrn_measured_fraction_theta_max 0.993
_diffrn_measurement_device_type 'Bruker APEX-II CCD'
_diffrn_measurement_method '\f and \w scans'
_diffrn_radiation_type MoK\a
_diffrn_radiation_wavelength 0.71073
_diffrn_reflns_av_R_equivalents 0.0477
_diffrn_reflns_av_unetI/netI 0.0824
_diffrn_reflns_Laue_measured_fraction_full 0.997
_diffrn_reflns_Laue_measured_fraction_max 0.993
_diffrn_reflns_limit_h_max 7
_diffrn_reflns_limit_h_min -6
_diffrn_reflns_limit_k_max 10
_diffrn_reflns_limit_k_min -10
_diffrn_reflns_limit_l_max 10
_diffrn_reflns_limit_l_min -10
_diffrn_reflns_number 4236
_diffrn_reflns_point_group_measured_fraction_full 0.845
_diffrn_reflns_point_group_measured_fraction_max 0.833
_diffrn_reflns_theta_full 25.242
_diffrn_reflns_theta_max 25.665
_diffrn_reflns_theta_min 2.512
_diffrn_standards_number 0
_exptl_absorpt_coefficient_mu 0.221
_exptl_absorpt_correction_T_max 0.7453
_exptl_absorpt_correction_T_min 0.6617
_exptl_absorpt_correction_type multi-scan
_exptl_absorpt_process_details
'SADABS-2016/2 (Bruker,2016/2) was used for absorption correction. wR2(int) was 0.0833 before and 0.0589 after correction. The Ratio of minimum to maximum transmission is 0.8878. The \l/2 correction factor is Not present.'
_exptl_crystal_colour colourless
_exptl_crystal_colour_primary colourless
_exptl_crystal_density_diffrn 1.363
_exptl_crystal_description block
_exptl_crystal_F_000 168
_exptl_crystal_size_max 0.19
_exptl_crystal_size_mid 0.15
_exptl_crystal_size_min 0.08
_refine_diff_density_max 0.265
_refine_diff_density_min -0.275
_refine_diff_density_rms 0.062
_refine_ls_abs_structure_details
;
 Flack x determined using 635 quotients [(I+)-(I-)]/[(I+)+(I-)]
 (Parsons, Flack and Wagner, Acta Cryst. B69 (2013) 249-259).
;
_refine_ls_abs_structure_Flack 0.09(9)
_refine_ls_extinction_method none
_refine_ls_goodness_of_fit_ref 1.086
_refine_ls_hydrogen_treatment constr
_refine_ls_matrix_type full
_refine_ls_number_parameters 209
_refine_ls_number_reflns 2448
_refine_ls_number_restraints 17
_refine_ls_restrained_S_all 1.093
_refine_ls_R_factor_all 0.0800
_refine_ls_R_factor_gt 0.0527
_refine_ls_shift/su_max 0.000
_refine_ls_shift/su_mean 0.000
_refine_ls_structure_factor_coef Fsqd
_refine_ls_weighting_details 'w=1/[\s^2^(Fo^2^)+(0.0333P)^2^+0.0583P] where P=(Fo^2^+2Fc^2^)/3'
_refine_ls_weighting_scheme calc
_refine_ls_wR_factor_gt 0.0947
_refine_ls_wR_factor_ref 0.1105
_reflns_Friedel_coverage 0.679
_reflns_Friedel_fraction_full 0.692
_reflns_Friedel_fraction_max 0.674
_reflns_number_gt 1945
_reflns_number_total 2448
_reflns_threshold_expression 'I > 2\s(I)'
_cod_data_source_file d0ob01987a2.cif
_cod_data_source_block 22019814dzh1_0m
_cod_depositor_comments 'Adding full bibliography for 7157773.cif.'
_cod_original_cell_volume 386.73(6)
_cod_database_code 7157773
_shelx_shelxl_version_number 2018/3
_shelx_space_group_comment
;
The symmetry employed for this shelxl refinement is uniquely defined
by the following loop, which should always be used as a source of
symmetry information in preference to the above space-group names.
They are only intended as comments.
;
_shelx_estimated_absorpt_t_max 0.983
_shelx_estimated_absorpt_t_min 0.959
_olex2_refinement_description
;
1. Fixed Uiso
 At 1.2 times of:
  All C(H) groups, All C(H,H) groups, All C(H,H,H,H) groups
 At 1.5 times of:
  All C(H,H,H) groups
2. Restrained distances
 C9-C8 \\sim C8-C9A
 with sigma of 0.02
 O3-C9 \\sim O3-C9A
 with sigma of 0.02
3. Uiso/Uaniso restraints and constraints
Uanis(C9) \\sim Ueq, Uanis(C9A) \\sim Ueq: with sigma of 0.005 and sigma for
terminal atoms of 0.01
4. Others
 Fixed Sof: H8BC(0.3) H8BD(0.3) H8A(0.7) H8B(0.7) C9(0.3) H9A(0.3) H9B(0.3)
 C9A(0.7) H9AA(0.7) H9AB(0.7)
5.a Ternary CH refined with riding coordinates:
 C10(H10)
5.b Secondary CH2 refined with riding coordinates:
 C11(H11A,H11B), C8(H8BC,H8BD), C8(H8A,H8B), C9(H9A,H9B), C9A(H9AA,H9AB)
5.c Aromatic/amide H refined with riding coordinates:
 C6(H6), C2(H2), C17(H17), C5(H5), C3(H3), C16(H16), C13(H13), C15(H15),
 C14(H14)
5.d Idealised Me refined as rotating group:
 C7(H7A,H7B,H7C)
;
_olex2_submission_special_instructions 'No special instructions were received'

loop_
_space_group_symop_operation_xyz
'x, y, z'

loop_
_atom_site_label
_atom_site_type_symbol
_atom_site_fract_x
_atom_site_fract_y
_atom_site_fract_z
_atom_site_U_iso_or_equiv
_atom_site_adp_type
_atom_site_occupancy
_atom_site_site_symmetry_order
_atom_site_calc_flag
_atom_site_refinement_flags_posn
_atom_site_refinement_flags_adp
_atom_site_refinement_flags_occupancy
_atom_site_disorder_assembly
_atom_site_disorder_group
S1 S 0.3946(2) 0.49476(17) 0.64747(16) 0.0287(4) Uani 1 1 d . . . . .
O1 O 0.4899(7) 0.4045(5) 0.7378(5) 0.0319(10) Uani 1 1 d . . . . .
O2 O 0.1539(6) 0.4977(5) 0.6522(5) 0.0341(11) Uani 1 1 d . . . . .
O3 O 0.6663(7) 0.3601(6) 0.2440(5) 0.0417(12) Uani 1 1 d D . . . .
N1 N 0.4289(8) 0.4008(6) 0.4552(5) 0.0283(12) Uani 1 1 d . . . . .
C1 C 0.5618(10) 0.7166(8) 0.7166(7) 0.0267(14) Uani 1 1 d . . . . .
C6 C 0.4594(10) 0.8452(8) 0.7058(7) 0.0297(15) Uani 1 1 d . . . . .
H6 H 0.303686 0.814521 0.658015 0.036 Uiso 1 1 calc R . . . .
C2 C 0.7871(10) 0.7590(8) 0.7847(7) 0.0284(15) Uani 1 1 d . . . . .
H2 H 0.856394 0.668954 0.791144 0.034 Uiso 1 1 calc R . . . .
C4 C 0.8157(10) 1.0684(8) 0.8358(8) 0.0303(15) Uani 1 1 d . . . . .
C17 C 0.2447(11) 0.0003(8) 0.4116(8) 0.0343(15) Uani 1 1 d . . . . .
H17 H 0.239472 0.081066 0.518563 0.041 Uiso 1 1 calc R . . . .
C12 C 0.4457(10) 0.0234(8) 0.3300(7) 0.0297(15) Uani 1 1 d . . . . .
C5 C 0.5874(11) 1.0215(8) 0.7662(7) 0.0336(15) Uani 1 1 d . . . . .
H5 H 0.517284 1.111127 0.759528 0.040 Uiso 1 1 calc R . . . .
C3 C 0.9120(10) 0.9344(8) 0.8439(7) 0.0322(15) Uani 1 1 d . . . . .
H3 H 1.067625 0.963552 0.891292 0.039 Uiso 1 1 calc R . . . .
C16 C 0.0545(12) -0.2574(9) 0.1844(8) 0.0429(18) Uani 1 1 d . . . . .
H16 H -0.077983 -0.353065 0.135643 0.051 Uiso 1 1 calc R . . . .
C13 C 0.4461(12) -0.0965(8) 0.1735(7) 0.0373(16) Uani 1 1 d . . . . .
H13 H 0.580759 -0.083392 0.114849 0.045 Uiso 1 1 calc R . . . .
C15 C 0.0541(11) -0.1377(8) 0.3393(8) 0.0384(16) Uani 1 1 d . . . . .
H15 H -0.081098 -0.151046 0.397397 0.046 Uiso 1 1 calc R . . . .
C10 C 0.6535(10) 0.3547(8) 0.4062(7) 0.0324(15) Uani 1 1 d . . . . .
H10 H 0.786667 0.446689 0.480275 0.039 Uiso 1 1 calc R . . . .
C14 C 0.2523(13) -0.2349(9) 0.1020(8) 0.0445(18) Uani 1 1 d . . . . .
H14 H 0.255452 -0.315490 -0.005420 0.053 Uiso 1 1 calc R . . . .
C11 C 0.6592(10) 0.1731(8) 0.4101(8) 0.0353(15) Uani 1 1 d . . . . .
H11A H 0.796592 0.141304 0.355186 0.042 Uiso 1 1 calc R . . . .
H11B H 0.682800 0.182250 0.526787 0.042 Uiso 1 1 calc R . . . .
C8 C 0.3398(12) 0.4580(9) 0.3287(8) 0.0422(18) Uani 1 1 d D . . . .
H8BC H 0.191425 0.374140 0.271279 0.051 Uiso 0.3 1 calc R . P A 2
H8BD H 0.312329 0.576863 0.378849 0.051 Uiso 0.3 1 calc R . P A 2
H8A H 0.392851 0.587627 0.355668 0.051 Uiso 0.7 1 calc R . P B 1
H8B H 0.167411 0.420256 0.311136 0.051 Uiso 0.7 1 calc R . P B 1
C7 C 0.9477(11) 1.2589(7) 0.8999(8) 0.0376(16) Uani 1 1 d . . . . .
H7A H 0.880767 1.325165 0.844670 0.056 Uiso 1 1 calc GR . . . .
H7B H 1.111706 1.269208 0.878090 0.056 Uiso 1 1 calc GR . . . .
H7C H 0.937032 1.307139 1.019051 0.056 Uiso 1 1 calc GR . . . .
C9 C 0.515(3) 0.461(3) 0.217(3) 0.039(6) Uani 0.3 1 d D U P C 2
H9A H 0.604132 0.584695 0.236651 0.046 Uiso 0.3 1 calc R . P C 2
H9B H 0.442625 0.410079 0.102129 0.046 Uiso 0.3 1 calc R . P C 2
C9A C 0.4528(15) 0.3592(14) 0.1812(10) 0.039(2) Uani 0.7 1 d D U P C 1
H9AA H 0.356924 0.236590 0.128336 0.046 Uiso 0.7 1 calc R . P C 1
H9AB H 0.471290 0.419513 0.098381 0.046 Uiso 0.7 1 calc R . P C 1

loop_
_atom_site_aniso_label
_atom_site_aniso_U_11
_atom_site_aniso_U_22
_atom_site_aniso_U_33
_atom_site_aniso_U_23
_atom_site_aniso_U_13
_atom_site_aniso_U_12
S1 0.0261(9) 0.0255(8) 0.0340(9) 0.0105(7) 0.0039(7) 0.0048(7)
O1 0.034(3) 0.030(2) 0.039(3) 0.021(2) 0.0022(19) 0.009(2)
O2 0.020(2) 0.031(2) 0.050(3) 0.012(2) 0.0055(19) 0.0046(19)
O3 0.044(3) 0.049(3) 0.036(3) 0.018(2) 0.013(2) 0.014(2)
N1 0.028(3) 0.030(3) 0.027(3) 0.010(2) -0.001(2) 0.007(2)
C1 0.026(3) 0.023(3) 0.030(3) 0.010(3) 0.000(3) 0.003(3)
C6 0.029(3) 0.027(4) 0.035(4) 0.013(3) 0.001(3) 0.006(3)
C2 0.023(3) 0.026(4) 0.038(4) 0.011(3) 0.004(3) 0.010(3)
C4 0.026(3) 0.032(4) 0.031(4) 0.013(3) 0.009(3) 0.003(3)
C17 0.040(4) 0.026(4) 0.034(4) 0.007(3) 0.002(3) 0.007(3)
C12 0.029(4) 0.026(4) 0.037(4) 0.012(3) 0.003(3) 0.011(3)
C5 0.037(4) 0.032(4) 0.035(4) 0.013(3) 0.004(3) 0.011(3)
C3 0.022(3) 0.030(4) 0.039(4) 0.009(3) 0.001(3) 0.001(3)
C16 0.046(5) 0.031(4) 0.044(5) 0.009(3) -0.010(4) 0.002(3)
C13 0.048(4) 0.033(4) 0.032(4) 0.011(3) 0.012(3) 0.012(4)
C15 0.035(4) 0.036(4) 0.046(4) 0.015(3) 0.005(3) 0.011(3)
C10 0.025(3) 0.037(4) 0.033(4) 0.008(3) 0.003(3) 0.010(3)
C14 0.058(5) 0.034(4) 0.033(4) 0.000(3) 0.003(3) 0.011(4)
C11 0.027(3) 0.034(4) 0.044(4) 0.013(3) 0.007(3) 0.008(3)
C8 0.046(4) 0.045(4) 0.036(4) 0.012(3) -0.006(3) 0.014(4)
C7 0.036(4) 0.032(4) 0.039(4) 0.011(3) 0.000(3) 0.001(3)
C9 0.035(8) 0.043(8) 0.041(8) 0.021(6) 0.002(6) 0.004(6)
C9A 0.040(5) 0.039(5) 0.033(4) 0.016(4) 0.002(4) -0.002(4)

loop_
_atom_type_symbol
_atom_type_description
_atom_type_scat_dispersion_real
_atom_type_scat_dispersion_imag
_atom_type_scat_source
C C 0.0033 0.0016 'International Tables Vol C Tables 4.2.6.8 and 6.1.1.4'
H H 0.0000 0.0000 'International Tables Vol C Tables 4.2.6.8 and 6.1.1.4'
N N 0.0061 0.0033 'International Tables Vol C Tables 4.2.6.8 and 6.1.1.4'
O O 0.0106 0.0060 'International Tables Vol C Tables 4.2.6.8 and 6.1.1.4'
S S 0.1246 0.1234 'International Tables Vol C Tables 4.2.6.8 and 6.1.1.4'

loop_
_geom_angle_atom_site_label_1
_geom_angle_atom_site_label_2
_geom_angle_atom_site_label_3
_geom_angle
_geom_angle_site_symmetry_1
_geom_angle_site_symmetry_3
_geom_angle_publ_flag
O1 S1 N1 106.4(2) . . ?
O1 S1 C1 107.2(3) . . ?
O2 S1 O1 120.4(2) . . ?
O2 S1 N1 105.7(2) . . ?
O2 S1 C1 107.2(3) . . ?
N1 S1 C1 109.6(3) . . ?
C10 O3 C9 109.4(9) . . ?
C9A O3 C10 110.3(5) . . ?
C10 N1 S1 120.4(3) . . ?
C8 N1 S1 120.0(4) . . ?
C8 N1 C10 108.3(5) . . ?
C6 C1 S1 118.7(4) . . ?
C6 C1 C2 121.1(5) . . ?
C2 C1 S1 120.2(4) . . ?
C1 C6 H6 120.5 . . ?
C1 C6 C5 119.0(6) . . ?
C5 C6 H6 120.5 . . ?
C1 C2 H2 120.4 . . ?
C1 C2 C3 119.3(5) . . ?
C3 C2 H2 120.4 . . ?
C5 C4 C7 119.8(5) . . ?
C3 C4 C5 117.8(6) . . ?
C3 C4 C7 122.4(5) . . ?
C12 C17 H17 119.6 . . ?
C15 C17 H17 119.6 . . ?
C15 C17 C12 120.7(6) . . ?
C17 C12 C11 121.2(5) . . ?
C13 C12 C17 118.0(6) . . ?
C13 C12 C11 120.8(6) . . ?
C6 C5 H5 119.4 . . ?
C4 C5 C6 121.2(6) . . ?
C4 C5 H5 119.4 . . ?
C2 C3 C4 121.6(5) . . ?
C2 C3 H3 119.2 . . ?
C4 C3 H3 119.2 . . ?
C15 C16 H16 120.9 . . ?
C15 C16 C14 118.3(7) . . ?
C14 C16 H16 120.9 . . ?
C12 C13 H13 119.7 . . ?
C14 C13 C12 120.7(6) . . ?
C14 C13 H13 119.7 . . ?
C17 C15 C16 121.5(7) . . ?
C17 C15 H15 119.3 . . ?
C16 C15 H15 119.3 . . ?
O3 C10 N1 103.8(4) . . ?
O3 C10 H10 109.7 . . ?
O3 C10 C11 111.1(5) . . ?
N1 C10 H10 109.7 . . ?
N1 C10 C11 112.8(5) . . ?
C11 C10 H10 109.7 . . ?
C16 C14 C13 120.9(6) . . ?
C16 C14 H14 119.5 . . ?
C13 C14 H14 119.5 . . ?
C12 C11 C10 116.4(5) . . ?
C12 C11 H11A 108.2 . . ?
C12 C11 H11B 108.2 . . ?
C10 C11 H11A 108.2 . . ?
C10 C11 H11B 108.2 . . ?
H11A C11 H11B 107.3 . . ?
N1 C8 H8BC 110.6 . . ?
N1 C8 H8BD 110.6 . . ?
N1 C8 H8A 111.9 . . ?
N1 C8 H8B 111.9 . . ?
N1 C8 C9A 99.5(5) . . ?
H8BC C8 H8BD 108.7 . . ?
H8A C8 H8B 109.6 . . ?
C9 C8 N1 105.7(9) . . ?
C9 C8 H8BC 110.6 . . ?
C9 C8 H8BD 110.6 . . ?
C9A C8 H8A 111.9 . . ?
C9A C8 H8B 111.9 . . ?
C4 C7 H7A 109.5 . . ?
C4 C7 H7B 109.5 . . ?
C4 C7 H7C 109.5 . . ?
H7A C7 H7B 109.5 . . ?
H7A C7 H7C 109.5 . . ?
H7B C7 H7C 109.5 . . ?
O3 C9 H9A 110.1 . . ?
O3 C9 H9B 110.1 . . ?
C8 C9 O3 107.8(12) . . ?
C8 C9 H9A 110.1 . . ?
C8 C9 H9B 110.1 . . ?
H9A C9 H9B 108.5 . . ?
O3 C9A C8 105.3(6) . . ?
O3 C9A H9AA 110.7 . . ?
O3 C9A H9AB 110.7 . . ?
C8 C9A H9AA 110.7 . . ?
C8 C9A H9AB 110.7 . . ?
H9AA C9A H9AB 108.8 . . ?

loop_
_geom_bond_atom_site_label_1
_geom_bond_atom_site_label_2
_geom_bond_distance
_geom_bond_site_symmetry_2
_geom_bond_publ_flag
S1 O1 1.438(4) . ?
S1 O2 1.434(4) . ?
S1 N1 1.620(5) . ?
S1 C1 1.767(6) . ?
O3 C10 1.415(7) . ?
O3 C9 1.433(17) . ?
O3 C9A 1.372(9) . ?
N1 C10 1.496(7) . ?
N1 C8 1.466(8) . ?
C1 C6 1.373(7) . ?
C1 C2 1.373(7) . ?
C6 H6 0.9500 . ?
C6 C5 1.396(8) . ?
C2 H2 0.9500 . ?
C2 C3 1.384(8) . ?
C4 C5 1.390(8) . ?
C4 C3 1.385(8) . ?
C4 C7 1.498(8) . ?
C17 H17 0.9500 . ?
C17 C12 1.392(8) . ?
C17 C15 1.372(9) . ?
C12 C13 1.388(8) . ?
C12 C11 1.516(8) . ?
C5 H5 0.9500 . ?
C3 H3 0.9500 . ?
C16 H16 0.9500 . ?
C16 C15 1.377(9) . ?
C16 C14 1.380(10) . ?
C13 H13 0.9500 . ?
C13 C14 1.384(10) . ?
C15 H15 0.9500 . ?
C10 H10 1.0000 . ?
C10 C11 1.525(8) . ?
C14 H14 0.9500 . ?
C11 H11A 0.9900 . ?
C11 H11B 0.9900 . ?
C8 H8BC 0.9900 . ?
C8 H8BD 0.9900 . ?
C8 H8A 0.9900 . ?
C8 H8B 0.9900 . ?
C8 C9 1.418(18) . ?
C8 C9A 1.523(10) . ?
C7 H7A 0.9800 . ?
C7 H7B 0.9800 . ?
C7 H7C 0.9800 . ?
C9 H9A 0.9900 . ?
C9 H9B 0.9900 . ?
C9A H9AA 0.9900 . ?
C9A H9AB 0.9900 . ?
